data_7043053
loop_
_publ_author_name
'Carmona, Daniel'
'Carmona, Mar\'ia'
'Rodr\'iguez, Ricardo'
'M\'endez, Isabel'
'Passarelli, Vincenzo'
'Lahoz, Fernando J.'
'Garc\'ia-Ordu\~na, Pilar'

_publ_section_title
;
 Stereospecific control of the metal-centred chirality of rhodium(III) and
 iridium(III) complexes bearing tetradentate CNN&#x2019;P ligands
;
_journal_name_full 'Dalton Trans.'
_journal_paper_doi 10.1039/C7DT01446E
_journal_year 2017
_chemical_formula_moiety 'C33 H28 Cl3 F3 N2 P Rh, C H2 Cl2'
_chemical_formula_sum 'C34 H30 Cl5 F3 N2 P Rh'
_chemical_formula_weight 834.73
_chemical_name_systematic
;
 ?
;
_space_group_crystal_system triclinic
_space_group_IT_number 2
_space_group_name_Hall '-P 1'
_space_group_name_H-M_alt 'P -1'
_symmetry_space_group_name_Hall '-P 1'
_symmetry_space_group_name_H-M 'P -1'
_atom_sites_solution_hydrogens geom
_audit_creation_method SHELXL-2014
_audit_update_record
;
2017-04-21 deposited with the CCDC.
2017-05-19 downloaded from the CCDC.
;
_cell_angle_alpha 77.2720(10)
_cell_angle_beta 89.8930(10)
_cell_angle_gamma 88.6930(10)
_cell_formula_units_Z 2
_cell_length_a 7.5392(5)
_cell_length_b 11.6573(7)
_cell_length_c 19.4298(12)
_cell_measurement_reflns_used 5568
_cell_measurement_temperature 100(2)
_cell_measurement_theta_max 28.182
_cell_measurement_theta_min 2.283
_cell_volume 1665.22(18)
_computing_cell_refinement 'SAINT+ in APEX2 v. 2008.4 (Bruker AXS, 2008)'
_computing_data_collection 'SMART in APEX2 v. 2008.4 (Bruker AXS, 2008)'
_computing_data_reduction 'SAINT+ in APEX2 v. 2008.4 (Bruker AXS, 2008)'
_computing_molecular_graphics 'XP program, SHELXTL v6.12, Bruker2000'
_computing_publication_material 'XCIF program, PLATON(Spek, 1998)'
_computing_structure_refinement 'SHELXL-2014 (Sheldrick, 2014)'
_computing_structure_solution 'SHELXS-2013 (Sheldrick, 2013)'
_diffrn_ambient_temperature 100(2)
_diffrn_detector_area_resol_mean 8.26
_diffrn_measured_fraction_theta_full 0.997
_diffrn_measured_fraction_theta_max 0.898
_diffrn_measurement_device_type 'Bruker SMART APEX CCD system'
_diffrn_measurement_method 'narrow \w frames'
_diffrn_radiation_monochromator graphite
_diffrn_radiation_source 'fine-focus sealed tube'
_diffrn_radiation_type MoK\a
_diffrn_radiation_wavelength 0.71073
_diffrn_reflns_av_R_equivalents 0.0369
_diffrn_reflns_av_unetI/netI 0.0506
_diffrn_reflns_Laue_measured_fraction_full 0.997
_diffrn_reflns_Laue_measured_fraction_max 0.898
_diffrn_reflns_limit_h_max 10
_diffrn_reflns_limit_h_min -9
_diffrn_reflns_limit_k_max 15
_diffrn_reflns_limit_k_min -15
_diffrn_reflns_limit_l_max 25
_diffrn_reflns_limit_l_min -25
_diffrn_reflns_number 19581
_diffrn_reflns_point_group_measured_fraction_full 0.997
_diffrn_reflns_point_group_measured_fraction_max 0.898
_diffrn_reflns_theta_full 25.242
_diffrn_reflns_theta_max 28.714
_diffrn_reflns_theta_min 1.791
_diffrn_standards_decay_% 0
_exptl_absorpt_coefficient_mu 1.008
_exptl_absorpt_correction_T_max 0.9137
_exptl_absorpt_correction_T_min 0.7697
_exptl_absorpt_correction_type multi-scan
_exptl_absorpt_process_details
;
 SADABS: Area-Detector Absorption Correction. (1996) Bruker-AXS 
 within APEX2 package.
;
_exptl_crystal_colour yellow
_exptl_crystal_density_diffrn 1.665
_exptl_crystal_description prism
_exptl_crystal_F_000 840
_exptl_crystal_recrystallization_method 'Re-crystallisation from solvent: Dichloromethane'
_exptl_crystal_size_max 0.160
_exptl_crystal_size_mid 0.140
_exptl_crystal_size_min 0.060
_refine_diff_density_max 1.528
_refine_diff_density_min -1.041
_refine_diff_density_rms 0.120
_refine_ls_extinction_method none
_refine_ls_goodness_of_fit_ref 1.080
_refine_ls_hydrogen_treatment constr
_refine_ls_matrix_type full
_refine_ls_number_parameters 415
_refine_ls_number_reflns 7748
_refine_ls_number_restraints 0
_refine_ls_restrained_S_all 1.080
_refine_ls_R_factor_all 0.0574
_refine_ls_R_factor_gt 0.0443
_refine_ls_shift/su_max 0.001
_refine_ls_shift/su_mean 0.000
_refine_ls_structure_factor_coef Fsqd
_refine_ls_weighting_details 'w=1/[\s^2^(Fo^2^)+(0.0475P)^2^+1.9670P] where P=(Fo^2^+2Fc^2^)/3'
_refine_ls_weighting_scheme calc
_refine_ls_wR_factor_gt 0.1016
_refine_ls_wR_factor_ref 0.1112
_reflns_Friedel_coverage 0.000
_reflns_number_gt 6416
_reflns_number_total 7748
_reflns_threshold_expression 'I > 2\s(I)'
_cod_data_source_file c7dt01446e2.cif
_cod_data_source_block cmpnd_3
_cod_database_code 7043053
_shelx_space_group_comment
;
The symmetry employed for this shelxl refinement is uniquely defined
by the following loop, which should always be used as a source of
symmetry information in preference to the above space-group names.
They are only intended as comments.
;
_shelxl_version_number 2014-3

loop_
_space_group_symop_operation_xyz
'x, y, z'
'-x, -y, -z'

loop_
_atom_site_label
_atom_site_type_symbol
_atom_site_fract_x
_atom_site_fract_y
_atom_site_fract_z
_atom_site_U_iso_or_equiv
_atom_site_adp_type
_atom_site_occupancy
_atom_site_site_symmetry_order
_atom_site_calc_flag
_atom_site_refinement_flags_posn
_atom_site_refinement_flags_adp
Rh Rh 1.08424(3) 0.23317(2) 0.29438(2) 0.01405(8) Uani 1 1 d . .
Cl1 Cl 1.33943(10) 0.11751(7) 0.29182(5) 0.01905(17) Uani 1 1 d . .
Cl2 Cl 1.20821(11) 0.39692(7) 0.21939(4) 0.01817(17) Uani 1 1 d . .
Cl3 Cl 1.20535(12) 0.30044(7) 0.39401(4) 0.02080(18) Uani 1 1 d . .
P P 0.99381(11) 0.17722(7) 0.19512(5) 0.01397(17) Uani 1 1 d . .
N1 N 0.8372(4) 0.3253(2) 0.30592(14) 0.0142(5) Uani 1 1 d . .
N2 N 0.9655(4) 0.1019(2) 0.36627(15) 0.0156(6) Uani 1 1 d . .
F1 F 0.2163(3) 0.6188(2) 0.31560(14) 0.0369(6) Uani 1 1 d . .
F2 F 0.2022(3) 0.6611(2) 0.41751(14) 0.0405(6) Uani 1 1 d . .
F3 F 0.3122(3) 0.7833(2) 0.33023(16) 0.0454(7) Uani 1 1 d . .
C1 C 0.8609(4) 0.0463(3) 0.21100(18) 0.0173(7) Uani 1 1 d . .
C2 C 0.9398(5) -0.0616(3) 0.24419(19) 0.0207(7) Uani 1 1 d . .
H2 H 1.0598 -0.0648 0.2595 0.025 Uiso 1 1 calc R U
C3 C 0.8435(5) -0.1634(3) 0.2548(2) 0.0247(8) Uani 1 1 d . .
H3 H 0.8964 -0.2359 0.2787 0.030 Uiso 1 1 calc R U
C4 C 0.6709(5) -0.1602(3) 0.2308(2) 0.0246(8) Uani 1 1 d . .
H4 H 0.6068 -0.2310 0.2368 0.030 Uiso 1 1 calc R U
C5 C 0.5909(5) -0.0540(3) 0.1979(2) 0.0250(8) Uani 1 1 d . .
H5 H 0.4717 -0.0519 0.1818 0.030 Uiso 1 1 calc R U
C6 C 0.6856(4) 0.0494(3) 0.18862(19) 0.0193(7) Uani 1 1 d . .
H6 H 0.6301 0.1223 0.1669 0.023 Uiso 1 1 calc R U
C7 C 1.1559(5) 0.1472(3) 0.13018(18) 0.0175(7) Uani 1 1 d . .
C8 C 1.3021(4) 0.2186(3) 0.11085(18) 0.0187(7) Uani 1 1 d . .
H8 H 1.3290 0.2776 0.1358 0.022 Uiso 1 1 calc R U
C9 C 1.4080(5) 0.2027(3) 0.05499(19) 0.0219(8) Uani 1 1 d . .
H9 H 1.5068 0.2518 0.0417 0.026 Uiso 1 1 calc R U
C10 C 1.3720(5) 0.1166(3) 0.0184(2) 0.0235(8) Uani 1 1 d . .
H10 H 1.4445 0.1075 -0.0202 0.028 Uiso 1 1 calc R U
C11 C 1.2298(5) 0.0436(3) 0.0383(2) 0.0245(8) Uani 1 1 d . .
H11 H 1.2063 -0.0169 0.0141 0.029 Uiso 1 1 calc R U
C12 C 1.1212(5) 0.0590(3) 0.09370(19) 0.0196(7) Uani 1 1 d . .
H12 H 1.0230 0.0094 0.1069 0.023 Uiso 1 1 calc R U
C13 C 0.8572(4) 0.2967(3) 0.14429(18) 0.0160(7) Uani 1 1 d . .
C14 C 0.8854(5) 0.3406(3) 0.07277(19) 0.0195(7) Uani 1 1 d . .
H14 H 0.9720 0.3039 0.0487 0.023 Uiso 1 1 calc R U
C15 C 0.7876(5) 0.4382(3) 0.03587(19) 0.0212(7) Uani 1 1 d . .
H15 H 0.8073 0.4676 -0.0131 0.025 Uiso 1 1 calc R U
C16 C 0.6623(5) 0.4913(3) 0.0712(2) 0.0215(7) Uani 1 1 d . .
H16 H 0.5960 0.5580 0.0465 0.026 Uiso 1 1 calc R U
C17 C 0.6325(4) 0.4481(3) 0.14244(19) 0.0189(7) Uani 1 1 d . .
H17 H 0.5451 0.4850 0.1660 0.023 Uiso 1 1 calc R U
C18 C 0.7289(4) 0.3514(3) 0.17997(18) 0.0149(6) Uani 1 1 d . .
C19 C 0.6906(4) 0.3051(3) 0.25709(18) 0.0175(7) Uani 1 1 d . .
H19A H 0.6701 0.2196 0.2652 0.021 Uiso 1 1 calc R U
H19B H 0.5799 0.3433 0.2693 0.021 Uiso 1 1 calc R U
C20 C 0.7788(5) 0.2673(3) 0.37882(18) 0.0182(7) Uani 1 1 d . .
H20A H 0.8421 0.3020 0.4137 0.022 Uiso 1 1 calc R U
H20B H 0.6501 0.2826 0.3836 0.022 Uiso 1 1 calc R U
C21 C 0.8147(5) 0.1375(3) 0.39441(19) 0.0199(7) Uani 1 1 d . .
C22 C 0.7130(5) 0.0591(3) 0.4408(2) 0.0251(8) Uani 1 1 d . .
H22 H 0.6040 0.0846 0.4577 0.030 Uiso 1 1 calc R U
C23 C 0.7702(5) -0.0569(3) 0.4626(2) 0.0281(9) Uani 1 1 d . .
H23 H 0.7020 -0.1118 0.4948 0.034 Uiso 1 1 calc R U
C24 C 0.9295(5) -0.0911(3) 0.43648(19) 0.0229(8) Uani 1 1 d . .
H24 H 0.9740 -0.1695 0.4515 0.027 Uiso 1 1 calc R U
C25 C 1.0223(5) -0.0099(3) 0.38845(19) 0.0199(7) Uani 1 1 d . .
H25 H 1.1306 -0.0341 0.3703 0.024 Uiso 1 1 calc R U
C26 C 0.8611(5) 0.4556(3) 0.30035(18) 0.0167(7) Uani 1 1 d . .
H26A H 0.8360 0.4970 0.2510 0.020 Uiso 1 1 calc R U
H26B H 0.9872 0.4682 0.3100 0.020 Uiso 1 1 calc R U
C27 C 0.7477(4) 0.5130(3) 0.34869(18) 0.0160(7) Uani 1 1 d . .
C28 C 0.5747(4) 0.5543(3) 0.33362(18) 0.0170(7) Uani 1 1 d . .
H28 H 0.5166 0.5414 0.2927 0.020 Uiso 1 1 calc R U
C29 C 0.4864(4) 0.6145(3) 0.37849(19) 0.0179(7) Uani 1 1 d . .
C30 C 0.5678(5) 0.6324(3) 0.4391(2) 0.0230(8) Uani 1 1 d . .
H30 H 0.5067 0.6738 0.4692 0.028 Uiso 1 1 calc R U
C31 C 0.7392(5) 0.5893(3) 0.4553(2) 0.0251(8) Uani 1 1 d . .
H31 H 0.7957 0.5998 0.4971 0.030 Uiso 1 1 calc R U
C32 C 0.8276(5) 0.5305(3) 0.40989(19) 0.0209(7) Uani 1 1 d . .
H32 H 0.9453 0.5016 0.4210 0.025 Uiso 1 1 calc R U
C33 C 0.3056(5) 0.6684(3) 0.3605(2) 0.0243(8) Uani 1 1 d . .
C51 C 0.8747(7) 0.3061(5) 0.8477(3) 0.0613(18) Uani 1 1 d . .
H51A H 0.8923 0.3913 0.8294 0.074 Uiso 1 1 calc R U
H51B H 0.8876 0.2668 0.8077 0.074 Uiso 1 1 calc R U
Cl4 Cl 0.66001(16) 0.28569(10) 0.88110(7) 0.0426(3) Uani 1 1 d . .
Cl5 Cl 1.04078(16) 0.25114(12) 0.91042(6) 0.0468(3) Uani 1 1 d . .

loop_
_atom_site_aniso_label
_atom_site_aniso_U_11
_atom_site_aniso_U_22
_atom_site_aniso_U_33
_atom_site_aniso_U_23
_atom_site_aniso_U_13
_atom_site_aniso_U_12
Rh 0.01070(13) 0.01401(13) 0.01752(14) -0.00388(10) 0.00106(9) 0.00205(9)
Cl1 0.0109(4) 0.0192(4) 0.0268(4) -0.0049(3) 0.0009(3) 0.0035(3)
Cl2 0.0142(4) 0.0170(4) 0.0233(4) -0.0046(3) 0.0042(3) 0.0000(3)
Cl3 0.0225(4) 0.0198(4) 0.0210(4) -0.0066(3) -0.0033(3) 0.0007(3)
P 0.0106(4) 0.0138(4) 0.0176(4) -0.0037(3) 0.0009(3) 0.0023(3)
N1 0.0131(13) 0.0133(13) 0.0166(14) -0.0042(11) 0.0002(11) 0.0013(10)
N2 0.0139(14) 0.0170(14) 0.0162(14) -0.0045(11) -0.0018(11) 0.0036(11)
F1 0.0209(12) 0.0447(15) 0.0501(16) -0.0225(12) -0.0107(11) 0.0129(11)
F2 0.0210(12) 0.0593(17) 0.0426(15) -0.0155(13) 0.0105(11) 0.0100(12)
F3 0.0257(13) 0.0215(12) 0.082(2) 0.0029(13) 0.0015(13) 0.0077(10)
C1 0.0142(16) 0.0178(16) 0.0206(17) -0.0057(13) 0.0030(13) 0.0015(13)
C2 0.0202(18) 0.0177(17) 0.0241(18) -0.0046(14) -0.0026(14) 0.0023(14)
C3 0.028(2) 0.0190(17) 0.026(2) -0.0025(15) 0.0003(16) 0.0051(15)
C4 0.026(2) 0.0171(17) 0.031(2) -0.0054(15) 0.0065(16) -0.0049(15)
C5 0.0147(17) 0.0244(19) 0.038(2) -0.0109(17) 0.0053(15) -0.0017(14)
C6 0.0131(16) 0.0175(16) 0.0280(19) -0.0072(14) 0.0004(14) 0.0027(13)
C7 0.0169(17) 0.0168(16) 0.0178(17) -0.0023(13) 0.0009(13) 0.0061(13)
C8 0.0165(17) 0.0203(17) 0.0200(17) -0.0064(14) -0.0009(13) 0.0032(13)
C9 0.0124(16) 0.0243(18) 0.0262(19) 0.0000(15) 0.0033(14) 0.0046(14)
C10 0.0205(18) 0.0263(19) 0.0221(18) -0.0030(15) 0.0052(14) 0.0086(15)
C11 0.0245(19) 0.0240(19) 0.0261(19) -0.0089(15) 0.0031(15) 0.0058(15)
C12 0.0151(16) 0.0221(17) 0.0220(18) -0.0063(14) 0.0034(13) 0.0022(13)
C13 0.0118(15) 0.0161(16) 0.0204(17) -0.0046(13) -0.0008(12) 0.0000(12)
C14 0.0128(16) 0.0187(17) 0.0279(19) -0.0071(14) -0.0019(14) 0.0022(13)
C15 0.0203(18) 0.0226(18) 0.0202(18) -0.0033(14) -0.0006(14) 0.0001(14)
C16 0.0183(17) 0.0182(17) 0.0265(19) -0.0019(14) -0.0044(14) 0.0037(14)
C17 0.0125(16) 0.0181(16) 0.0259(18) -0.0049(14) -0.0010(13) 0.0040(13)
C18 0.0082(14) 0.0141(15) 0.0229(17) -0.0047(13) -0.0002(12) -0.0023(12)
C19 0.0109(15) 0.0196(17) 0.0224(18) -0.0057(14) -0.0004(13) 0.0031(13)
C20 0.0164(17) 0.0196(17) 0.0180(17) -0.0031(13) 0.0039(13) 0.0054(13)
C21 0.0150(17) 0.0220(18) 0.0220(18) -0.0032(14) 0.0018(13) 0.0018(14)
C22 0.0215(19) 0.0217(18) 0.030(2) -0.0023(15) 0.0100(15) 0.0017(15)
C23 0.027(2) 0.0199(18) 0.034(2) 0.0017(16) 0.0065(17) -0.0032(15)
C24 0.0239(19) 0.0168(17) 0.0255(19) 0.0000(14) 0.0011(15) 0.0038(14)
C25 0.0201(18) 0.0135(16) 0.0251(18) -0.0025(14) -0.0010(14) 0.0051(13)
C26 0.0163(16) 0.0110(15) 0.0236(18) -0.0061(13) 0.0018(13) 0.0028(12)
C27 0.0170(16) 0.0117(15) 0.0187(16) -0.0027(13) 0.0023(13) 0.0021(12)
C28 0.0178(17) 0.0137(15) 0.0195(17) -0.0039(13) -0.0003(13) 0.0004(13)
C29 0.0147(16) 0.0148(16) 0.0241(18) -0.0041(14) 0.0040(13) 0.0009(13)
C30 0.0224(19) 0.0235(18) 0.0264(19) -0.0127(15) 0.0056(15) 0.0006(15)
C31 0.028(2) 0.029(2) 0.0201(18) -0.0094(15) -0.0028(15) 0.0025(16)
C32 0.0157(17) 0.0222(18) 0.0257(19) -0.0072(15) -0.0008(14) 0.0016(14)
C33 0.0194(18) 0.0199(18) 0.034(2) -0.0082(16) 0.0041(15) 0.0037(14)
C51 0.054(3) 0.060(3) 0.050(3) 0.025(3) 0.024(3) 0.034(3)
Cl4 0.0406(6) 0.0345(6) 0.0511(7) -0.0063(5) 0.0010(5) 0.0044(5)
Cl5 0.0415(7) 0.0625(8) 0.0432(7) -0.0269(6) 0.0012(5) 0.0030(6)

loop_
_atom_type_symbol
_atom_type_description
_atom_type_scat_dispersion_real
_atom_type_scat_dispersion_imag
_atom_type_scat_source
C C 0.0033 0.0016 'International Tables Vol C Tables 4.2.6.8 and 6.1.1.4'
H H 0.0000 0.0000 'International Tables Vol C Tables 4.2.6.8 and 6.1.1.4'
Cl Cl 0.1484 0.1585 'International Tables Vol C Tables 4.2.6.8 and 6.1.1.4'
F F 0.0171 0.0103 'International Tables Vol C Tables 4.2.6.8 and 6.1.1.4'
N N 0.0061 0.0033 'International Tables Vol C Tables 4.2.6.8 and 6.1.1.4'
P P 0.1023 0.0942 'International Tables Vol C Tables 4.2.6.8 and 6.1.1.4'
Rh Rh -1.1178 0.9187 'International Tables Vol C Tables 4.2.6.8 and 6.1.1.4'

loop_
_geom_angle_atom_site_label_1
_geom_angle_atom_site_label_2
_geom_angle_atom_site_label_3
_geom_angle
N2 Rh N1 81.85(11)
N2 Rh P 97.35(8)
N1 Rh P 93.88(8)
N2 Rh Cl1 91.93(8)
N1 Rh Cl1 173.74(8)
P Rh Cl1 87.52(3)
N2 Rh Cl2 173.92(8)
N1 Rh Cl2 93.63(7)
P Rh Cl2 86.98(3)
Cl1 Rh Cl2 92.53(3)
N2 Rh Cl3 87.39(8)
N1 Rh Cl3 89.41(8)
P Rh Cl3 174.57(3)
Cl1 Rh Cl3 89.67(3)
Cl2 Rh Cl3 88.50(3)
C1 P C13 107.03(15)
C1 P C7 102.32(16)
C13 P C7 103.22(15)
C1 P Rh 114.75(12)
C13 P Rh 107.51(11)
C7 P Rh 120.79(12)
C20 N1 C19 105.7(3)
C20 N1 C26 110.3(3)
C19 N1 C26 110.6(2)
C20 N1 Rh 102.96(19)
C19 N1 Rh 114.19(19)
C26 N1 Rh 112.63(19)
C25 N2 C21 118.6(3)
C25 N2 Rh 127.7(2)
C21 N2 Rh 113.7(2)
C6 C1 C2 119.2(3)
C6 C1 P 121.9(3)
C2 C1 P 118.9(3)
C3 C2 C1 120.1(3)
C3 C2 H2 119.9
C1 C2 H2 119.9
C4 C3 C2 120.4(3)
C4 C3 H3 119.8
C2 C3 H3 119.8
C3 C4 C5 120.1(3)
C3 C4 H4 119.9
C5 C4 H4 119.9
C4 C5 C6 119.8(3)
C4 C5 H5 120.1
C6 C5 H5 120.1
C1 C6 C5 120.3(3)
C1 C6 H6 119.9
C5 C6 H6 119.9
C8 C7 C12 119.2(3)
C8 C7 P 121.4(3)
C12 C7 P 119.0(3)
C9 C8 C7 119.6(3)
C9 C8 H8 120.2
C7 C8 H8 120.2
C10 C9 C8 121.0(3)
C10 C9 H9 119.5
C8 C9 H9 119.5
C9 C10 C11 119.7(3)
C9 C10 H10 120.2
C11 C10 H10 120.2
C10 C11 C12 120.0(3)
C10 C11 H11 120.0
C12 C11 H11 120.0
C11 C12 C7 120.4(3)
C11 C12 H12 119.8
C7 C12 H12 119.8
C14 C13 C18 119.6(3)
C14 C13 P 121.6(3)
C18 C13 P 118.6(3)
C13 C14 C15 120.7(3)
C13 C14 H14 119.7
C15 C14 H14 119.7
C16 C15 C14 119.4(3)
C16 C15 H15 120.3
C14 C15 H15 120.3
C15 C16 C17 120.4(3)
C15 C16 H16 119.8
C17 C16 H16 119.8
C16 C17 C18 120.9(3)
C16 C17 H17 119.5
C18 C17 H17 119.5
C17 C18 C13 119.0(3)
C17 C18 C19 119.5(3)
C13 C18 C19 121.4(3)
C18 C19 N1 114.0(3)
C18 C19 H19A 108.7
N1 C19 H19A 108.7
C18 C19 H19B 108.7
N1 C19 H19B 108.7
H19A C19 H19B 107.6
C21 C20 N1 111.6(3)
C21 C20 H20A 109.3
N1 C20 H20A 109.3
C21 C20 H20B 109.3
N1 C20 H20B 109.3
H20A C20 H20B 108.0
N2 C21 C22 121.3(3)
N2 C21 C20 115.8(3)
C22 C21 C20 122.5(3)
C21 C22 C23 119.8(3)
C21 C22 H22 120.1
C23 C22 H22 120.1
C22 C23 C24 118.5(3)
C22 C23 H23 120.8
C24 C23 H23 120.8
C25 C24 C23 119.1(3)
C25 C24 H24 120.4
C23 C24 H24 120.4
N2 C25 C24 122.5(3)
N2 C25 H25 118.8
C24 C25 H25 118.8
N1 C26 C27 116.7(3)
N1 C26 H26A 108.1
C27 C26 H26A 108.1
N1 C26 H26B 108.1
C27 C26 H26B 108.1
H26A C26 H26B 107.3
C28 C27 C32 118.7(3)
C28 C27 C26 124.2(3)
C32 C27 C26 117.0(3)
C27 C28 C29 120.0(3)
C27 C28 H28 120.0
C29 C28 H28 120.0
C30 C29 C28 120.9(3)
C30 C29 C33 117.9(3)
C28 C29 C33 121.1(3)
C29 C30 C31 119.5(3)
C29 C30 H30 120.3
C31 C30 H30 120.3
C30 C31 C32 119.4(3)
C30 C31 H31 120.3
C32 C31 H31 120.3
C27 C32 C31 121.5(3)
C27 C32 H32 119.2
C31 C32 H32 119.2
F1 C33 F3 106.1(3)
F1 C33 F2 106.3(3)
F3 C33 F2 105.8(3)
F1 C33 C29 113.3(3)
F3 C33 C29 112.1(3)
F2 C33 C29 112.6(3)
Cl4 C51 Cl5 113.5(3)
Cl4 C51 H51A 108.9
Cl5 C51 H51A 108.9
Cl4 C51 H51B 108.9
Cl5 C51 H51B 108.9
H51A C51 H51B 107.7

loop_
_geom_bond_atom_site_label_1
_geom_bond_atom_site_label_2
_geom_bond_distance
Rh N2 2.052(3)
Rh N1 2.164(3)
Rh P 2.2780(9)
Rh Cl1 2.3309(8)
Rh Cl2 2.3433(8)
Rh Cl3 2.4299(9)
P C1 1.813(3)
P C13 1.819(3)
P C7 1.838(3)
N1 C20 1.499(4)
N1 C19 1.514(4)
N1 C26 1.514(4)
N2 C25 1.340(4)
N2 C21 1.357(4)
F1 C33 1.339(4)
F2 C33 1.342(4)
F3 C33 1.341(4)
C1 C6 1.389(5)
C1 C2 1.401(5)
C2 C3 1.381(5)
C2 H2 0.9500
C3 C4 1.380(5)
C3 H3 0.9500
C4 C5 1.387(5)
C4 H4 0.9500
C5 C6 1.392(5)
C5 H5 0.9500
C6 H6 0.9500
C7 C8 1.397(5)
C7 C12 1.401(5)
C8 C9 1.388(5)
C8 H8 0.9500
C9 C10 1.384(5)
C9 H9 0.9500
C10 C11 1.385(5)
C10 H10 0.9500
C11 C12 1.391(5)
C11 H11 0.9500
C12 H12 0.9500
C13 C14 1.389(5)
C13 C18 1.409(4)
C14 C15 1.399(5)
C14 H14 0.9500
C15 C16 1.381(5)
C15 H15 0.9500
C16 C17 1.385(5)
C16 H16 0.9500
C17 C18 1.390(4)
C17 H17 0.9500
C18 C19 1.506(5)
C19 H19A 0.9900
C19 H19B 0.9900
C20 C21 1.495(5)
C20 H20A 0.9900
C20 H20B 0.9900
C21 C22 1.379(5)
C22 C23 1.384(5)
C22 H22 0.9500
C23 C24 1.387(5)
C23 H23 0.9500
C24 C25 1.376(5)
C24 H24 0.9500
C25 H25 0.9500
C26 C27 1.520(4)
C26 H26A 0.9900
C26 H26B 0.9900
C27 C28 1.389(5)
C27 C32 1.390(5)
C28 C29 1.394(5)
C28 H28 0.9500
C29 C30 1.387(5)
C29 C33 1.497(5)
C30 C31 1.387(5)
C30 H30 0.9500
C31 C32 1.392(5)
C31 H31 0.9500
C32 H32 0.9500
C51 Cl4 1.744(5)
C51 Cl5 1.757(5)
C51 H51A 0.9900
C51 H51B 0.9900

loop_
_geom_torsion_atom_site_label_1
_geom_torsion_atom_site_label_2
_geom_torsion_atom_site_label_3
_geom_torsion_atom_site_label_4
_geom_torsion
C13 P C1 C6 -2.7(3)
C7 P C1 C6 -110.9(3)
Rh P C1 C6 116.5(3)
C13 P C1 C2 174.6(3)
C7 P C1 C2 66.5(3)
Rh P C1 C2 -66.2(3)
C6 C1 C2 C3 -0.4(5)
P C1 C2 C3 -177.8(3)
C1 C2 C3 C4 2.1(6)
C2 C3 C4 C5 -2.2(6)
C3 C4 C5 C6 0.5(6)
C2 C1 C6 C5 -1.2(5)
P C1 C6 C5 176.1(3)
C4 C5 C6 C1 1.2(6)
C1 P C7 C8 -170.3(3)
C13 P C7 C8 78.6(3)
Rh P C7 C8 -41.3(3)
C1 P C7 C12 16.9(3)
C13 P C7 C12 -94.1(3)
Rh P C7 C12 145.9(2)
C12 C7 C8 C9 1.4(5)
P C7 C8 C9 -171.4(3)
C7 C8 C9 C10 -0.5(5)
C8 C9 C10 C11 -1.0(5)
C9 C10 C11 C12 1.6(6)
C10 C11 C12 C7 -0.7(5)
C8 C7 C12 C11 -0.8(5)
P C7 C12 C11 172.2(3)
C1 P C13 C14 -105.5(3)
C7 P C13 C14 2.0(3)
Rh P C13 C14 130.7(3)
C1 P C13 C18 79.3(3)
C7 P C13 C18 -173.2(3)
Rh P C13 C18 -44.4(3)
C18 C13 C14 C15 -0.1(5)
P C13 C14 C15 -175.2(3)
C13 C14 C15 C16 0.2(5)
C14 C15 C16 C17 -0.4(5)
C15 C16 C17 C18 0.6(5)
C16 C17 C18 C13 -0.5(5)
C16 C17 C18 C19 -178.8(3)
C14 C13 C18 C17 0.3(5)
P C13 C18 C17 175.5(2)
C14 C13 C18 C19 178.5(3)
P C13 C18 C19 -6.3(4)
C17 C18 C19 N1 -110.5(3)
C13 C18 C19 N1 71.2(4)
C20 N1 C19 C18 -176.8(3)
C26 N1 C19 C18 63.9(3)
Rh N1 C19 C18 -64.3(3)
C19 N1 C20 C21 80.6(3)
C26 N1 C20 C21 -159.9(3)
Rh N1 C20 C21 -39.5(3)
C25 N2 C21 C22 -5.0(5)
Rh N2 C21 C22 176.5(3)
C25 N2 C21 C20 168.0(3)
Rh N2 C21 C20 -10.5(4)
N1 C20 C21 N2 35.8(4)
N1 C20 C21 C22 -151.3(3)
N2 C21 C22 C23 3.9(6)
C20 C21 C22 C23 -168.6(4)
C21 C22 C23 C24 -0.3(6)
C22 C23 C24 C25 -1.9(6)
C21 N2 C25 C24 2.7(5)
Rh N2 C25 C24 -179.1(3)
C23 C24 C25 N2 0.7(6)
C20 N1 C26 C27 -28.2(4)
C19 N1 C26 C27 88.3(3)
Rh N1 C26 C27 -142.6(2)
N1 C26 C27 C28 -84.2(4)
N1 C26 C27 C32 99.4(4)
C32 C27 C28 C29 1.7(5)
C26 C27 C28 C29 -174.7(3)
C27 C28 C29 C30 -1.1(5)
C27 C28 C29 C33 174.9(3)
C28 C29 C30 C31 -0.3(5)
C33 C29 C30 C31 -176.4(3)
C29 C30 C31 C32 1.0(6)
C28 C27 C32 C31 -0.9(5)
C26 C27 C32 C31 175.7(3)
C30 C31 C32 C27 -0.5(6)
C30 C29 C33 F1 -160.6(3)
C28 C29 C33 F1 23.2(5)
C30 C29 C33 F3 79.3(4)
C28 C29 C33 F3 -96.9(4)
C30 C29 C33 F2 -39.9(4)
C28 C29 C33 F2 143.9(3)
